data_1503601
loop_
_publ_author_name
'Liu, Guansai'
'Wilkerson, Phillip D.'
'Toth, Christopher A.'
'Xu, Hao'

_publ_section_title
;
 Highly enantioselective cyclizations of conjugated trienes with low
 catalyst loadings: a robust chiral N-heterocyclic carbene enabled by
 acetic Acid cocatalyst.
;
_journal_issue 3
_journal_name_full 'Organic letters'
_journal_page_first 858
_journal_page_last 861
_journal_paper_doi 10.1021/ol203375y
_journal_volume 14
_journal_year 2012
_chemical_absolute_configuration ad
_chemical_formula_sum 'C21 H17 Cl O3'
_chemical_formula_weight 352.80
_chemical_name_systematic
; 
 ? 
;
_space_group_IT_number 19
_symmetry_cell_setting orthorhombic
_symmetry_space_group_name_Hall 'P 2ac 2ab'
_symmetry_space_group_name_H-M 'P 21 21 21'
_atom_sites_solution_hydrogens geom
_atom_sites_solution_primary direct
_atom_sites_solution_secondary difmap
_audit_creation_method SHELXL-97
_cell_angle_alpha 90.00
_cell_angle_beta 90.00
_cell_angle_gamma 90.00
_cell_formula_units_Z 4
_cell_length_a 5.9241(6)
_cell_length_b 15.5212(15)
_cell_length_c 18.2461(17)
_cell_measurement_reflns_used 9198
_cell_measurement_temperature 100(2)
_cell_measurement_theta_max 28.7
_cell_measurement_theta_min 2.59
_cell_volume 1677.7(3)
_computing_cell_refinement 'SAINT 7.46A (Bruker-AXS, 2009)'
_computing_data_collection 'APEX2 v2009.3.0 (Bruker-AXS, 2009)'
_computing_data_reduction 'SAINT 7.46A (Bruker-AXS, 2009)'
_computing_molecular_graphics 'Bruker SHELXTL (Sheldrick, 2008)'
_computing_publication_material 'Bruker SHELXTL (Sheldrick, 2008)'
_computing_structure_refinement 'SHELXL-97 (Sheldrick, 2008)'
_computing_structure_solution 'SHELXS-97 (Sheldrick, 2008)'
_diffrn_ambient_temperature 100(2)
_diffrn_measured_fraction_theta_full 1.000
_diffrn_measured_fraction_theta_max 1.000
_diffrn_measurement_device_type
;
Bruker D8 goniometer with CCD area detector  
;
_diffrn_measurement_method 'omega and phi scans'
_diffrn_radiation_monochromator graphite
_diffrn_radiation_source 'fine-focus sealed tube'
_diffrn_radiation_type MoK\a
_diffrn_radiation_wavelength 0.71073
_diffrn_reflns_av_R_equivalents 0.0287
_diffrn_reflns_av_sigmaI/netI 0.0143
_diffrn_reflns_limit_h_max 8
_diffrn_reflns_limit_h_min -8
_diffrn_reflns_limit_k_max 20
_diffrn_reflns_limit_k_min -20
_diffrn_reflns_limit_l_max 24
_diffrn_reflns_limit_l_min -24
_diffrn_reflns_number 37398
_diffrn_reflns_theta_full 28.68
_diffrn_reflns_theta_max 28.68
_diffrn_reflns_theta_min 1.72
_exptl_absorpt_coefficient_mu 0.245
_exptl_absorpt_correction_T_max 0.9642
_exptl_absorpt_correction_T_min 0.9435
_exptl_absorpt_correction_type multi-scan
_exptl_absorpt_process_details sadabs
_exptl_crystal_colour colorless
_exptl_crystal_density_diffrn 1.397
_exptl_crystal_density_method 'not measured'
_exptl_crystal_description block
_exptl_crystal_F_000 736
_exptl_crystal_size_max 0.24
_exptl_crystal_size_mid 0.18
_exptl_crystal_size_min 0.15
_refine_diff_density_max 0.271
_refine_diff_density_min -0.203
_refine_diff_density_rms 0.040
_refine_ls_abs_structure_details 'Flack H D (1983), Acta Cryst. A39, 876-881'
_refine_ls_abs_structure_Flack 0.00(4)
_refine_ls_extinction_method none
_refine_ls_goodness_of_fit_ref 1.042
_refine_ls_hydrogen_treatment constr
_refine_ls_matrix_type full
_refine_ls_number_parameters 227
_refine_ls_number_reflns 4316
_refine_ls_number_restraints 0
_refine_ls_restrained_S_all 1.042
_refine_ls_R_factor_all 0.0277
_refine_ls_R_factor_gt 0.0268
_refine_ls_shift/su_max 0.002
_refine_ls_shift/su_mean 0.000
_refine_ls_structure_factor_coef Fsqd
_refine_ls_weighting_details 'calc w=1/[\s^2^(Fo^2^)+(0.0421P)^2^+0.3962P] where P=(Fo^2^+2Fc^2^)/3'
_refine_ls_weighting_scheme calc
_refine_ls_wR_factor_gt 0.0719
_refine_ls_wR_factor_ref 0.0726
_reflns_number_gt 4202
_reflns_number_total 4316
_reflns_threshold_expression >2sigma(I)
_cod_data_source_file ol203375y_si_001.cif
_cod_data_source_block GSL-compound-54b
_cod_depositor_comments
;
The following automatic conversions were performed:

'_symmetry_cell_setting' value 'Orthorhombic' changed to
'orthorhombic' according to
/home/saulius/struct/CIF-dictionaries/cif_core.dic dictionary named
'cif_core.dic' version 2.4.1 from 2010-06-29.

Automatic conversion script
Id: cif_fix_values 1715 2011-07-08 13:25:40Z adriana 
;
_cod_original_sg_symbol_Hall P2ac2ab
_cod_original_sg_symbol_H-M P2(1)2(1)2(1)
_cod_database_code 1503601
_refine_ls_abs_structure_hooft -0.011(11)

loop_
_symmetry_equiv_pos_as_xyz
'x, y, z'
'-x+1/2, -y, z+1/2'
'-x, y+1/2, -z+1/2'
'x+1/2, -y+1/2, -z'

loop_
_atom_site_label
_atom_site_type_symbol
_atom_site_fract_x
_atom_site_fract_y
_atom_site_fract_z
_atom_site_U_iso_or_equiv
_atom_site_adp_type
_atom_site_occupancy
_atom_site_symmetry_multiplicity
_atom_site_calc_flag
_atom_site_refinement_flags
Cl1 Cl 0.20693(6) 0.73501(2) 0.254851(16) 0.02706(8) Uani 1 1 d .
O1 O 0.95628(15) 0.94329(5) 0.63519(5) 0.01898(17) Uani 1 1 d .
O2 O 0.90663(17) 1.25062(6) 0.60947(5) 0.0245(2) Uani 1 1 d .
O3 O 0.94453(19) 1.12495(6) 0.55038(5) 0.0258(2) Uani 1 1 d .
C1 C 0.7747(2) 0.97532(7) 0.62298(6) 0.0143(2) Uani 1 1 d .
C2 C 0.66705(19) 1.04924(7) 0.66806(6) 0.0146(2) Uani 1 1 d .
C3 C 0.4649(2) 1.07078(8) 0.62160(6) 0.0160(2) Uani 1 1 d .
H3 H 0.3682 1.1183 0.6311 0.019 Uiso 1 1 calc R
C4 C 0.4347(2) 1.01606(7) 0.56544(6) 0.0165(2) Uani 1 1 d .
H4 H 0.3129 1.0191 0.5316 0.020 Uiso 1 1 calc R
C5 C 0.61311(19) 0.95137(7) 0.56306(6) 0.0154(2) Uani 1 1 d .
C6 C 0.6578(2) 0.88264(7) 0.52027(6) 0.0160(2) Uani 1 1 d .
H6 H 0.7901 0.8517 0.5335 0.019 Uiso 1 1 calc R
C7 C 0.5377(2) 0.84766(7) 0.45710(6) 0.0160(2) Uani 1 1 d .
C8 C 0.3220(2) 0.87466(8) 0.43461(7) 0.0194(2) Uani 1 1 d .
H8 H 0.2432 0.9164 0.4628 0.023 Uiso 1 1 calc R
C9 C 0.2226(2) 0.84130(8) 0.37194(7) 0.0203(2) Uani 1 1 d .
H9 H 0.0781 0.8609 0.3567 0.024 Uiso 1 1 calc R
C10 C 0.3361(2) 0.77912(7) 0.33173(6) 0.0190(2) Uani 1 1 d .
C11 C 0.5475(2) 0.74998(8) 0.35248(6) 0.0195(2) Uani 1 1 d .
H11 H 0.6240 0.7075 0.3244 0.023 Uiso 1 1 calc R
C12 C 0.6454(2) 0.78413(7) 0.41525(6) 0.0178(2) Uani 1 1 d .
H12 H 0.7895 0.7638 0.4302 0.021 Uiso 1 1 calc R
C13 C 0.59903(19) 1.01112(7) 0.74227(6) 0.0151(2) Uani 1 1 d .
C14 C 0.7440(2) 1.01420(8) 0.80278(6) 0.0183(2) Uani 1 1 d .
H14 H 0.8843 1.0435 0.7992 0.022 Uiso 1 1 calc R
C15 C 0.6830(2) 0.97445(8) 0.86820(6) 0.0210(2) Uani 1 1 d .
H15 H 0.7815 0.9774 0.9092 0.025 Uiso 1 1 calc R
C16 C 0.4797(2) 0.93052(8) 0.87422(6) 0.0213(2) Uani 1 1 d .
H16 H 0.4400 0.9029 0.9188 0.026 Uiso 1 1 calc R
C17 C 0.3349(2) 0.92737(8) 0.81444(6) 0.0207(2) Uani 1 1 d .
H17 H 0.1951 0.8977 0.8182 0.025 Uiso 1 1 calc R
C18 C 0.3939(2) 0.96756(7) 0.74901(6) 0.0183(2) Uani 1 1 d .
H18 H 0.2934 0.9653 0.7085 0.022 Uiso 1 1 calc R
C19 C 0.8295(2) 1.12547(7) 0.67704(6) 0.0172(2) Uani 1 1 d .
H19A H 0.7565 1.1701 0.7077 0.021 Uiso 1 1 calc R
H19B H 0.9667 1.1056 0.7030 0.021 Uiso 1 1 calc R
C20 C 0.8972(2) 1.16482(8) 0.60477(6) 0.0169(2) Uani 1 1 d .
C21 C 0.9972(3) 1.29626(9) 0.54734(8) 0.0327(3) Uani 1 1 d .
H21A H 0.9759 1.2617 0.5029 0.049 Uiso 1 1 calc R
H21B H 1.1586 1.3067 0.5550 0.049 Uiso 1 1 calc R
H21C H 0.9186 1.3514 0.5418 0.049 Uiso 1 1 calc R

loop_
_atom_site_aniso_label
_atom_site_aniso_U_11
_atom_site_aniso_U_22
_atom_site_aniso_U_33
_atom_site_aniso_U_23
_atom_site_aniso_U_13
_atom_site_aniso_U_12
Cl1 0.03439(17) 0.02666(15) 0.02013(13) -0.00464(11) -0.00752(12) -0.00683(12)
O1 0.0170(4) 0.0186(4) 0.0214(4) -0.0002(3) -0.0036(3) 0.0014(3)
O2 0.0347(5) 0.0167(4) 0.0221(4) 0.0023(3) 0.0057(4) -0.0045(4)
O3 0.0370(5) 0.0217(4) 0.0186(4) 0.0009(3) 0.0068(4) 0.0034(4)
C1 0.0163(5) 0.0137(5) 0.0129(4) 0.0015(4) -0.0001(4) -0.0022(4)
C2 0.0156(5) 0.0157(5) 0.0126(4) 0.0003(4) -0.0008(4) 0.0001(4)
C3 0.0152(5) 0.0173(5) 0.0156(5) 0.0024(4) -0.0015(4) 0.0011(4)
C4 0.0167(5) 0.0181(5) 0.0147(5) 0.0028(4) -0.0024(4) 0.0005(4)
C5 0.0155(5) 0.0172(5) 0.0134(4) 0.0026(4) -0.0018(4) -0.0017(4)
C6 0.0159(5) 0.0170(5) 0.0151(5) 0.0015(4) -0.0017(4) -0.0017(4)
C7 0.0189(5) 0.0146(5) 0.0146(5) 0.0016(4) -0.0001(4) -0.0018(4)
C8 0.0180(6) 0.0205(5) 0.0198(5) -0.0031(4) -0.0015(5) -0.0002(5)
C9 0.0183(5) 0.0222(5) 0.0203(5) 0.0000(4) -0.0043(4) -0.0024(5)
C10 0.0259(6) 0.0175(5) 0.0138(4) -0.0001(4) -0.0035(4) -0.0076(5)
C11 0.0250(6) 0.0157(5) 0.0177(5) 0.0001(4) 0.0017(4) -0.0025(4)
C12 0.0201(5) 0.0151(5) 0.0182(5) 0.0010(4) 0.0002(4) -0.0011(4)
C13 0.0170(5) 0.0151(5) 0.0132(5) -0.0001(4) -0.0007(4) 0.0017(4)
C14 0.0196(5) 0.0187(5) 0.0167(5) 0.0003(4) -0.0036(4) -0.0009(4)
C15 0.0275(6) 0.0207(5) 0.0148(5) 0.0009(4) -0.0053(5) 0.0023(5)
C16 0.0271(6) 0.0216(6) 0.0150(5) 0.0041(4) 0.0021(5) 0.0032(5)
C17 0.0202(6) 0.0216(5) 0.0204(5) 0.0035(4) 0.0024(4) -0.0008(5)
C18 0.0180(5) 0.0203(5) 0.0167(5) 0.0012(4) -0.0005(4) -0.0008(4)
C19 0.0201(6) 0.0166(5) 0.0150(5) -0.0003(4) -0.0002(4) -0.0026(4)
C20 0.0145(5) 0.0172(5) 0.0191(5) 0.0014(4) -0.0003(4) -0.0003(4)
C21 0.0441(9) 0.0221(6) 0.0320(7) 0.0067(5) 0.0116(6) -0.0079(6)

loop_
_atom_type_symbol
_atom_type_description
_atom_type_scat_dispersion_real
_atom_type_scat_dispersion_imag
_atom_type_scat_source
C C 0.0033 0.0016 'International Tables Vol C Tables 4.2.6.8 and 6.1.1.4'
H H 0.0000 0.0000 'International Tables Vol C Tables 4.2.6.8 and 6.1.1.4'
Cl Cl 0.1484 0.1585 'International Tables Vol C Tables 4.2.6.8 and 6.1.1.4'
O O 0.0106 0.0060 'International Tables Vol C Tables 4.2.6.8 and 6.1.1.4'

loop_
_geom_angle_atom_site_label_1
_geom_angle_atom_site_label_2
_geom_angle_atom_site_label_3
_geom_angle
C20 O2 C21 117.08(10)
O1 C1 C5 127.00(11)
O1 C1 C2 125.07(10)
C5 C1 C2 107.92(9)
C3 C2 C13 111.98(9)
C3 C2 C19 112.84(9)
C13 C2 C19 111.63(9)
C3 C2 C1 101.14(9)
C13 C2 C1 106.96(9)
C19 C2 C1 111.69(9)
C4 C3 C2 113.28(10)
C4 C3 H3 123.4
C2 C3 H3 123.4
C3 C4 C5 111.20(10)
C3 C4 H4 124.4
C5 C4 H4 124.4
C6 C5 C4 134.78(11)
C6 C5 C1 119.52(10)
C4 C5 C1 105.68(10)
C5 C6 C7 130.99(11)
C5 C6 H6 114.5
C7 C6 H6 114.5
C12 C7 C8 117.70(11)
C12 C7 C6 118.04(11)
C8 C7 C6 124.25(11)
C9 C8 C7 121.02(11)
C9 C8 H8 119.5
C7 C8 H8 119.5
C10 C9 C8 119.37(11)
C10 C9 H9 120.3
C8 C9 H9 120.3
C11 C10 C9 121.43(11)
C11 C10 Cl1 119.37(9)
C9 C10 Cl1 119.18(10)
C10 C11 C12 118.61(11)
C10 C11 H11 120.7
C12 C11 H11 120.7
C11 C12 C7 121.85(11)
C11 C12 H12 119.1
C7 C12 H12 119.1
C18 C13 C14 118.75(10)
C18 C13 C2 119.61(10)
C14 C13 C2 121.52(10)
C15 C14 C13 120.15(11)
C15 C14 H14 119.9
C13 C14 H14 119.9
C16 C15 C14 120.73(11)
C16 C15 H15 119.6
C14 C15 H15 119.6
C15 C16 C17 119.41(11)
C15 C16 H16 120.3
C17 C16 H16 120.3
C16 C17 C18 120.20(12)
C16 C17 H17 119.9
C18 C17 H17 119.9
C17 C18 C13 120.75(11)
C17 C18 H18 119.6
C13 C18 H18 119.6
C20 C19 C2 112.71(9)
C20 C19 H19A 109.1
C2 C19 H19A 109.1
C20 C19 H19B 109.1
C2 C19 H19B 109.1
H19A C19 H19B 107.8
O3 C20 O2 123.81(11)
O3 C20 C19 125.12(11)
O2 C20 C19 111.02(10)
O2 C21 H21A 109.5
O2 C21 H21B 109.5
H21A C21 H21B 109.5
O2 C21 H21C 109.5
H21A C21 H21C 109.5
H21B C21 H21C 109.5

loop_
_geom_bond_atom_site_label_1
_geom_bond_atom_site_label_2
_geom_bond_distance
Cl1 C10 1.7383(12)
O1 C1 1.2057(15)
O2 C20 1.3356(15)
O2 C21 1.4404(15)
O3 C20 1.2027(15)
C1 C5 1.5001(15)
C1 C2 1.5491(16)
C2 C3 1.5051(16)
C2 C13 1.5316(15)
C2 C19 1.5339(15)
C3 C4 1.3429(16)
C3 H3 0.9500
C4 C5 1.4585(16)
C4 H4 0.9500
C5 C6 1.3481(16)
C6 C7 1.4595(15)
C6 H6 0.9500
C7 C12 1.4009(16)
C7 C8 1.4058(17)
C8 C9 1.3865(16)
C8 H8 0.9500
C9 C10 1.3865(18)
C9 H9 0.9500
C10 C11 1.3841(18)
C11 C12 1.3889(16)
C11 H11 0.9500
C12 H12 0.9500
C13 C18 1.3963(16)
C13 C14 1.3996(16)
C14 C15 1.3915(17)
C14 H14 0.9500
C15 C16 1.3881(19)
C15 H15 0.9500
C16 C17 1.3885(17)
C16 H16 0.9500
C17 C18 1.3914(16)
C17 H17 0.9500
C18 H18 0.9500
C19 C20 1.5076(16)
C19 H19A 0.9900
C19 H19B 0.9900
C21 H21A 0.9800
C21 H21B 0.9800
C21 H21C 0.9800

loop_
_geom_torsion_atom_site_label_1
_geom_torsion_atom_site_label_2
_geom_torsion_atom_site_label_3
_geom_torsion_atom_site_label_4
_geom_torsion
O1 C1 C2 C3 171.74(11)
C5 C1 C2 C3 -8.67(11)
O1 C1 C2 C13 -70.94(14)
C5 C1 C2 C13 108.64(10)
O1 C1 C2 C19 51.47(14)
C5 C1 C2 C19 -128.95(10)
C13 C2 C3 C4 -106.88(11)
C19 C2 C3 C4 126.15(11)
C1 C2 C3 C4 6.70(13)
C2 C3 C4 C5 -2.03(14)
C3 C4 C5 C6 178.03(13)
C3 C4 C5 C1 -3.86(13)
O1 C1 C5 C6 6.00(18)
C2 C1 C5 C6 -173.58(10)
O1 C1 C5 C4 -172.46(11)
C2 C1 C5 C4 7.97(12)
C4 C5 C6 C7 1.0(2)
C1 C5 C6 C7 -176.92(11)
C5 C6 C7 C12 168.85(12)
C5 C6 C7 C8 -9.95(19)
C12 C7 C8 C9 -1.86(17)
C6 C7 C8 C9 176.95(12)
C7 C8 C9 C10 1.29(19)
C8 C9 C10 C11 -0.46(18)
C8 C9 C10 Cl1 177.96(9)
C9 C10 C11 C12 0.26(17)
Cl1 C10 C11 C12 -178.16(9)
C10 C11 C12 C7 -0.90(17)
C8 C7 C12 C11 1.67(17)
C6 C7 C12 C11 -177.21(10)
C3 C2 C13 C18 26.66(14)
C19 C2 C13 C18 154.28(10)
C1 C2 C13 C18 -83.27(12)
C3 C2 C13 C14 -157.32(11)
C19 C2 C13 C14 -29.71(14)
C1 C2 C13 C14 92.75(12)
C18 C13 C14 C15 -0.08(17)
C2 C13 C14 C15 -176.12(11)
C13 C14 C15 C16 0.74(19)
C14 C15 C16 C17 -0.87(19)
C15 C16 C17 C18 0.34(19)
C16 C17 C18 C13 0.33(18)
C14 C13 C18 C17 -0.45(17)
C2 C13 C18 C17 175.67(11)
C3 C2 C19 C20 -52.23(13)
C13 C2 C19 C20 -179.39(10)
C1 C2 C19 C20 60.92(12)
C21 O2 C20 O3 -5.4(2)
C21 O2 C20 C19 172.22(12)
C2 C19 C20 O3 -41.98(17)
C2 C19 C20 O2 140.41(11)
